data_7108628
loop_
_publ_author_name
'Hongda Li'
'Zhi Wen'
'Longyi Jin'
'Yuhe Kan'
'Bingzhu Yin'

_publ_section_title
;
 A coumarin-Meldrum's acid conjugate based chemodosimetric probe for
 cyanide
;
_journal_name_full Chem.Commun.
_journal_page_first 11659
_journal_paper_doi 10.1039/c2cc36838b
_journal_volume 48
_journal_year 2012
_chemical_formula_sum 'C22 H23 N O6'
_chemical_formula_weight 397.41
_chemical_name_systematic
;
?
;
_space_group_IT_number 15
_symmetry_space_group_name_Hall '-C 2yc'
_symmetry_space_group_name_H-M 'C 1 2/c 1'
_atom_sites_solution_hydrogens geom
_atom_sites_solution_primary direct
_atom_sites_solution_secondary difmap
_audit_creation_method SHELXL-97
_cell_angle_alpha 90.00
_cell_angle_beta 93.73(3)
_cell_angle_gamma 90.00
_cell_formula_units_Z 8
_cell_length_a 27.689(5)
_cell_length_b 7.9853(16)
_cell_length_c 18.998(4)
_cell_measurement_temperature 293(2)
_cell_volume 4191.7(14)
_computing_structure_refinement 'SHELXL-97 (Sheldrick, 1997)'
_computing_structure_solution 'SHELXS-97 (Sheldrick, 1990)'
_diffrn_ambient_temperature 293(2)
_diffrn_measured_fraction_theta_full 0.997
_diffrn_measured_fraction_theta_max 0.997
_diffrn_radiation_monochromator graphite
_diffrn_radiation_source 'fine-focus sealed tube'
_diffrn_radiation_type MoK\a
_diffrn_radiation_wavelength 0.71073
_diffrn_reflns_av_R_equivalents 0.2252
_diffrn_reflns_av_sigmaI/netI 0.1838
_diffrn_reflns_limit_h_max 30
_diffrn_reflns_limit_h_min -31
_diffrn_reflns_limit_k_max 8
_diffrn_reflns_limit_k_min -9
_diffrn_reflns_limit_l_max 21
_diffrn_reflns_limit_l_min -21
_diffrn_reflns_number 13868
_diffrn_reflns_theta_full 24.00
_diffrn_reflns_theta_max 24.00
_diffrn_reflns_theta_min 3.38
_exptl_absorpt_coefficient_mu 0.092
_exptl_absorpt_correction_T_max 0.9898
_exptl_absorpt_correction_T_min 0.9447
_exptl_crystal_density_diffrn 1.259
_exptl_crystal_density_method 'not measured'
_exptl_crystal_F_000 1680
_exptl_crystal_size_max 0.63
_exptl_crystal_size_mid 0.12
_exptl_crystal_size_min 0.11
_refine_diff_density_max 0.300
_refine_diff_density_min -0.255
_refine_diff_density_rms 0.081
_refine_ls_extinction_method none
_refine_ls_goodness_of_fit_ref 0.903
_refine_ls_hydrogen_treatment mixed
_refine_ls_matrix_type full
_refine_ls_number_parameters 276
_refine_ls_number_reflns 3288
_refine_ls_number_restraints 8
_refine_ls_restrained_S_all 0.905
_refine_ls_R_factor_all 0.2751
_refine_ls_R_factor_gt 0.0951
_refine_ls_shift/su_max 0.026
_refine_ls_shift/su_mean 0.002
_refine_ls_structure_factor_coef Fsqd
_refine_ls_weighting_details 'calc w=1/[\s^2^(Fo^2^)+(0.1606P)^2^+0.0000P] where P=(Fo^2^+2Fc^2^)/3'
_refine_ls_weighting_scheme calc
_refine_ls_wR_factor_gt 0.2325
_refine_ls_wR_factor_ref 0.3556
_reflns_number_gt 883
_reflns_number_total 3288
_reflns_threshold_expression >2sigma(I)
_cod_data_source_file c2cc36838b.txt
_cod_data_source_block shelxl
_cod_database_code 7108628

loop_
_symmetry_equiv_pos_as_xyz
'x, y, z'
'-x, y, -z+1/2'
'x+1/2, y+1/2, z'
'-x+1/2, y+1/2, -z+1/2'
'-x, -y, -z'
'x, -y, z-1/2'
'-x+1/2, -y+1/2, -z'
'x+1/2, -y+1/2, z-1/2'

loop_
_atom_site_label
_atom_site_type_symbol
_atom_site_fract_x
_atom_site_fract_y
_atom_site_fract_z
_atom_site_U_iso_or_equiv
_atom_site_adp_type
_atom_site_occupancy
_atom_site_symmetry_multiplicity
_atom_site_calc_flag
_atom_site_refinement_flags
_atom_site_disorder_assembly
_atom_site_disorder_group
C1 C 0.1377(3) 0.3406(10) 0.5164(5) 0.068(3) Uani 1 1 d . . .
C2 C 0.1811(4) 0.3803(11) 0.5533(6) 0.088(3) Uani 1 1 d . . .
H2 H 0.2042 0.2976 0.5632 0.105 Uiso 1 1 calc R . .
C3 C 0.1902(3) 0.5507(11) 0.5764(6) 0.078(3) Uani 1 1 d . A .
C4 C 0.1533(3) 0.6681(11) 0.5585(5) 0.076(3) Uani 1 1 d . . .
H4 H 0.1574 0.7785 0.5733 0.091 Uiso 1 1 calc R . .
C5 C 0.1127(3) 0.6252(11) 0.5208(5) 0.075(3) Uani 1 1 d . . .
H5 H 0.0900 0.7080 0.5086 0.090 Uiso 1 1 calc R . .
C6 C 0.1029(3) 0.4580(10) 0.4987(5) 0.066(3) Uani 1 1 d . . .
C7 C 0.0596(3) 0.4033(10) 0.4620(5) 0.071(3) Uani 1 1 d . . .
H7 H 0.0354 0.4814 0.4505 0.085 Uiso 1 1 calc R . .
C8 C 0.0521(3) 0.2414(11) 0.4432(5) 0.064(3) Uani 1 1 d . . .
C9 C 0.0900(4) 0.1254(11) 0.4600(5) 0.078(3) Uani 1 1 d . . .
C10 C 0.0062(3) 0.1907(11) 0.4094(5) 0.077(3) Uani 1 1 d . . .
H10 H -0.0155 0.2768 0.3979 0.093 Uiso 1 1 calc R . .
C11 C -0.0095(3) 0.0337(13) 0.3923(5) 0.080(3) Uani 1 1 d . . .
H11 H 0.0113 -0.0565 0.4008 0.096 Uiso 1 1 calc R . .
C12 C -0.0566(3) 0.0042(12) 0.3620(5) 0.081(3) Uani 1 1 d . . .
H12 H -0.0760 0.0989 0.3562 0.097 Uiso 1 1 calc R . .
C13 C -0.0784(3) -0.1446(11) 0.3396(5) 0.068(3) Uani 1 1 d . . .
C14 C -0.0545(3) -0.3000(11) 0.3476(5) 0.065(2) Uani 1 1 d . . .
C15 C -0.1086(4) -0.3875(12) 0.2516(6) 0.083(3) Uani 1 1 d . . .
C16 C -0.1269(4) -0.1384(14) 0.3102(6) 0.097(4) Uani 1 1 d . . .
C17 C -0.0818(4) -0.3168(14) 0.1911(6) 0.113(4) Uani 1 1 d . . .
H17A H -0.0618 -0.2252 0.2078 0.169 Uiso 1 1 calc R . .
H17B H -0.1048 -0.2779 0.1546 0.169 Uiso 1 1 calc R . .
H17C H -0.0620 -0.4027 0.1725 0.169 Uiso 1 1 calc R . .
C18 C -0.1352(4) -0.5569(13) 0.2336(7) 0.121(4) Uani 1 1 d . . .
H18A H -0.1125 -0.6367 0.2176 0.182 Uiso 1 1 calc R . .
H18B H -0.1604 -0.5386 0.1972 0.182 Uiso 1 1 calc R . .
H18C H -0.1492 -0.5993 0.2751 0.182 Uiso 1 1 calc R . .
C19 C 0.2769(6) 0.479(2) 0.6074(10) 0.230(12) Uani 1 1 d D A 1
H19A H 0.2748 0.3969 0.5697 0.276 Uiso 1 1 calc R A 1
H19B H 0.3074 0.5390 0.6101 0.276 Uiso 1 1 calc R A 1
C20 C 0.2628(9) 0.430(4) 0.6647(16) 0.042(11) Uani 0.32(4) 1 d PU A 1
H20A H 0.2637 0.5218 0.6975 0.063 Uiso 0.32(4) 1 calc PR A 1
H20B H 0.2836 0.3421 0.6831 0.063 Uiso 0.32(4) 1 calc PR A 1
H20C H 0.2303 0.3890 0.6579 0.063 Uiso 0.32(4) 1 calc PR A 1
C20' C 0.2784(19) 0.359(5) 0.6653(17) 0.32(3) Uani 0.68(4) 1 d PD A 2
H20D H 0.3076 0.3998 0.6891 0.478 Uiso 0.68(4) 1 d PR A 3
H20E H 0.2850 0.2559 0.6415 0.478 Uiso 0.68(4) 1 d PR A 4
H20F H 0.2547 0.3385 0.6991 0.478 Uiso 0.68(4) 1 d PR A 5
C21 C 0.2398(4) 0.7559(11) 0.6437(6) 0.093(4) Uani 1 1 d . A .
H21A H 0.2632 0.7456 0.6837 0.111 Uiso 1 1 calc R . .
H21B H 0.2102 0.8009 0.6608 0.111 Uiso 1 1 calc R . .
C22 C 0.2586(5) 0.8737(16) 0.5921(7) 0.141(5) Uani 1 1 d . . .
H22A H 0.2399 0.8635 0.5480 0.211 Uiso 1 1 calc R . .
H22B H 0.2918 0.8480 0.5854 0.211 Uiso 1 1 calc R . .
H22C H 0.2562 0.9862 0.6094 0.211 Uiso 1 1 calc R . .
N1 N 0.2301(3) 0.5914(11) 0.6137(7) 0.131(5) Uani 1 1 d D . .
O1 O -0.1442(2) -0.2748(9) 0.2749(4) 0.094(2) Uani 1 1 d . . .
O2 O -0.1558(3) -0.0263(12) 0.3139(5) 0.152(4) Uani 1 1 d . . .
O3 O -0.0196(2) -0.3317(8) 0.3869(4) 0.092(2) Uani 1 1 d . . .
O4 O -0.0756(2) -0.4295(7) 0.3096(4) 0.079(2) Uani 1 1 d . . .
O5 O 0.0901(2) -0.0255(8) 0.4438(4) 0.105(3) Uani 1 1 d . . .
O6 O 0.1323(2) 0.1790(6) 0.4965(3) 0.080(2) Uani 1 1 d . . .

loop_
_atom_site_aniso_label
_atom_site_aniso_U_11
_atom_site_aniso_U_22
_atom_site_aniso_U_33
_atom_site_aniso_U_23
_atom_site_aniso_U_13
_atom_site_aniso_U_12
C1 0.074(6) 0.048(5) 0.082(7) -0.007(5) 0.002(5) 0.015(5)
C2 0.086(7) 0.058(6) 0.116(9) -0.007(6) -0.019(7) 0.030(5)
C3 0.068(6) 0.068(6) 0.100(9) -0.011(6) 0.011(6) 0.010(5)
C4 0.076(6) 0.056(5) 0.095(8) -0.009(5) -0.001(6) 0.004(5)
C5 0.070(6) 0.065(6) 0.090(8) 0.005(5) -0.003(6) 0.017(5)
C6 0.077(6) 0.052(5) 0.067(7) -0.006(5) 0.001(5) 0.008(5)
C7 0.081(7) 0.053(5) 0.076(7) 0.005(5) -0.011(6) 0.017(4)
C8 0.064(5) 0.066(6) 0.061(7) 0.002(5) 0.001(5) 0.008(5)
C9 0.100(8) 0.047(5) 0.084(8) 0.006(5) -0.005(6) 0.014(5)
C10 0.078(6) 0.066(6) 0.086(8) -0.014(5) -0.013(6) 0.003(5)
C11 0.055(6) 0.113(8) 0.068(7) -0.012(6) -0.014(5) 0.016(5)
C12 0.073(6) 0.080(6) 0.087(8) -0.008(6) -0.010(6) 0.024(5)
C13 0.042(5) 0.081(6) 0.079(7) -0.021(5) -0.004(5) 0.004(5)
C14 0.053(5) 0.076(6) 0.066(7) 0.007(5) 0.012(5) 0.001(5)
C15 0.088(7) 0.078(7) 0.082(9) -0.002(6) -0.015(7) -0.004(6)
C16 0.082(7) 0.087(7) 0.120(10) -0.036(7) -0.022(7) 0.027(6)
C17 0.133(10) 0.108(9) 0.098(10) 0.010(8) 0.010(8) -0.012(7)
C18 0.134(10) 0.108(9) 0.119(11) -0.007(8) -0.015(8) -0.025(8)
C19 0.24(2) 0.33(3) 0.122(17) -0.063(17) 0.012(16) -0.19(2)
C20 0.045(12) 0.041(12) 0.040(12) 0.002(5) -0.001(5) -0.002(5)
C20' 0.54(8) 0.21(3) 0.18(3) -0.04(3) -0.16(4) 0.16(5)
C21 0.100(8) 0.058(6) 0.117(10) -0.032(6) -0.013(7) -0.007(6)
C22 0.146(12) 0.145(11) 0.131(13) -0.043(10) 0.010(9) -0.068(10)
N1 0.051(5) 0.090(6) 0.246(14) -0.070(7) -0.045(7) 0.020(5)
O1 0.072(4) 0.108(5) 0.101(6) -0.022(5) -0.013(4) 0.019(4)
O2 0.098(6) 0.161(8) 0.189(10) -0.062(7) -0.049(6) 0.057(6)
O3 0.072(4) 0.092(5) 0.107(6) 0.018(4) -0.026(4) 0.002(4)
O4 0.077(4) 0.073(4) 0.087(5) 0.002(4) 0.001(4) -0.001(3)
O5 0.080(4) 0.066(4) 0.163(7) -0.015(5) -0.041(5) 0.021(3)
O6 0.066(4) 0.052(4) 0.118(6) -0.012(4) -0.029(4) 0.013(3)

loop_
_atom_type_symbol
_atom_type_description
_atom_type_scat_dispersion_real
_atom_type_scat_dispersion_imag
_atom_type_scat_source
C C 0.0033 0.0016 'International Tables Vol C Tables 4.2.6.8 and 6.1.1.4'
H H 0.0000 0.0000 'International Tables Vol C Tables 4.2.6.8 and 6.1.1.4'
N N 0.0061 0.0033 'International Tables Vol C Tables 4.2.6.8 and 6.1.1.4'
O O 0.0106 0.0060 'International Tables Vol C Tables 4.2.6.8 and 6.1.1.4'

loop_
_geom_angle_atom_site_label_1
_geom_angle_atom_site_label_2
_geom_angle_atom_site_label_3
_geom_angle
O6 C1 C6 121.5(8)
O6 C1 C2 115.8(7)
C6 C1 C2 122.6(8)
C1 C2 C3 119.8(8)
C1 C2 H2 120.1
C3 C2 H2 120.1
N1 C3 C4 122.4(9)
N1 C3 C2 121.4(8)
C4 C3 C2 116.2(8)
C5 C4 C3 122.0(8)
C5 C4 H4 119.0
C3 C4 H4 119.0
C4 C5 C6 122.4(8)
C4 C5 H5 118.8
C6 C5 H5 118.8
C1 C6 C7 117.9(7)
C1 C6 C5 116.9(8)
C7 C6 C5 125.1(8)
C8 C7 C6 122.4(8)
C8 C7 H7 118.8
C6 C7 H7 118.8
C7 C8 C9 117.7(7)
C7 C8 C10 120.1(8)
C9 C8 C10 122.2(8)
O5 C9 O6 113.9(8)
O5 C9 C8 126.2(9)
O6 C9 C8 119.9(7)
C11 C10 C8 128.6(8)
C11 C10 H10 115.7
C8 C10 H10 115.7
C10 C11 C12 121.6(9)
C10 C11 H11 119.2
C12 C11 H11 119.2
C13 C12 C11 129.8(8)
C13 C12 H12 115.1
C11 C12 H12 115.1
C12 C13 C14 122.0(7)
C12 C13 C16 118.2(8)
C14 C13 C16 119.8(8)
O3 C14 O4 117.6(8)
O3 C14 C13 127.0(9)
O4 C14 C13 115.3(7)
O1 C15 O4 109.3(9)
O1 C15 C17 112.5(9)
O4 C15 C17 110.6(9)
O1 C15 C18 106.8(9)
O4 C15 C18 103.5(8)
C17 C15 C18 113.7(10)
O2 C16 O1 114.3(9)
O2 C16 C13 128.1(10)
O1 C16 C13 117.6(9)
C15 C17 H17A 109.5
C15 C17 H17B 109.5
H17A C17 H17B 109.5
C15 C17 H17C 109.5
H17A C17 H17C 109.5
H17B C17 H17C 109.5
C15 C18 H18A 109.5
C15 C18 H18B 109.5
H18A C18 H18B 109.5
C15 C18 H18C 109.5
H18A C18 H18C 109.5
H18B C18 H18C 109.5
C20 C19 N1 78.9(17)
C20 C19 H19A 115.4
N1 C19 H19A 115.4
C20 C19 H19B 115.4
N1 C19 H19B 115.4
H19A C19 H19B 112.4
C19 C20 H20D 91.4
H20A C20 H20D 85.9
H20B C20 H20D 37.7
H20C C20 H20D 146.9
C19 C20 H20F 152.2
H20A C20 H20F 97.4
H20B C20 H20F 52.5
H20C C20 H20F 66.2
H20D C20 H20F 83.3
H20D C20' H20E 109.5
H20D C20' H20F 109.5
H20E C20' H20F 109.5
N1 C21 C22 112.3(11)
N1 C21 H21A 109.1
C22 C21 H21A 109.1
N1 C21 H21B 109.1
C22 C21 H21B 109.1
H21A C21 H21B 107.9
C21 C22 H22A 109.5
C21 C22 H22B 109.5
H22A C22 H22B 109.5
C21 C22 H22C 109.5
H22A C22 H22C 109.5
H22B C22 H22C 109.5
C3 N1 C21 124.3(8)
C3 N1 C19 118.8(9)
C21 N1 C19 114.3(8)
C16 O1 C15 115.7(7)
C14 O4 C15 117.3(7)
C1 O6 C9 120.5(7)

loop_
_geom_bond_atom_site_label_1
_geom_bond_atom_site_label_2
_geom_bond_distance
C1 O6 1.350(9)
C1 C6 1.370(10)
C1 C2 1.388(11)
C2 C3 1.447(12)
C2 H2 0.9300
C3 N1 1.313(11)
C3 C4 1.412(11)
C4 C5 1.339(10)
C4 H4 0.9300
C5 C6 1.420(11)
C5 H5 0.9300
C6 C7 1.416(11)
C7 C8 1.354(11)
C7 H7 0.9300
C8 C9 1.420(11)
C8 C10 1.443(11)
C9 O5 1.244(9)
C9 O6 1.391(10)
C10 C11 1.360(11)
C10 H10 0.9300
C11 C12 1.411(11)
C11 H11 0.9300
C12 C13 1.387(11)
C12 H12 0.9300
C13 C14 1.409(11)
C13 C16 1.420(11)
C14 O3 1.210(9)
C14 O4 1.369(9)
C15 O1 1.425(12)
C15 O4 1.426(10)
C15 C17 1.518(14)
C15 C18 1.568(12)
C16 O2 1.206(10)
C16 O1 1.351(10)
C17 H17A 0.9600
C17 H17B 0.9600
C17 H17C 0.9600
C18 H18A 0.9600
C18 H18B 0.9600
C18 H18C 0.9600
C19 C20 1.24(3)
C19 N1 1.587(17)
C19 H19A 0.9700
C19 H19B 0.9700
C20 H20A 0.9600
C20 H20B 0.9600
C20 H20C 0.9600
C20 H20D 1.3180
C20 H20F 1.0163
C20' H20D 0.9600
C20' H20E 0.9600
C20' H20F 0.9600
C21 N1 1.451(11)
C21 C22 1.477(15)
C21 H21A 0.9700
C21 H21B 0.9700
C22 H22A 0.9600
C22 H22B 0.9600
C22 H22C 0.9600

loop_
_geom_torsion_atom_site_label_1
_geom_torsion_atom_site_label_2
_geom_torsion_atom_site_label_3
_geom_torsion_atom_site_label_4
_geom_torsion
O6 C1 C2 C3 179.6(10)
C6 C1 C2 C3 1.8(17)
C1 C2 C3 N1 177.4(12)
C1 C2 C3 C4 -0.6(16)
N1 C3 C4 C5 -179.6(12)
C2 C3 C4 C5 -1.6(16)
C3 C4 C5 C6 2.7(16)
O6 C1 C6 C7 3.4(14)
C2 C1 C6 C7 -179.0(10)
O6 C1 C6 C5 -178.5(9)
C2 C1 C6 C5 -0.8(15)
C4 C5 C6 C1 -1.5(15)
C4 C5 C6 C7 176.5(10)
C1 C6 C7 C8 -1.1(15)
C5 C6 C7 C8 -179.1(10)
C6 C7 C8 C9 -1.5(15)
C6 C7 C8 C10 176.4(9)
C7 C8 C9 O5 -176.4(11)
C10 C8 C9 O5 5.7(17)
C7 C8 C9 O6 1.9(14)
C10 C8 C9 O6 -175.9(9)
C7 C8 C10 C11 -173.8(11)
C9 C8 C10 C11 4.0(17)
C8 C10 C11 C12 177.1(10)
C10 C11 C12 C13 178.1(11)
C11 C12 C13 C14 2.8(17)
C11 C12 C13 C16 -179.6(11)
C12 C13 C14 O3 18.3(16)
C16 C13 C14 O3 -159.2(11)
C12 C13 C14 O4 -166.0(9)
C16 C13 C14 O4 16.4(14)
C12 C13 C16 O2 -16(2)
C14 C13 C16 O2 161.8(13)
C12 C13 C16 O1 166.0(10)
C14 C13 C16 O1 -16.4(16)
C4 C3 N1 C21 4(2)
C2 C3 N1 C21 -174.4(12)
C4 C3 N1 C19 -156.9(13)
C2 C3 N1 C19 25(2)
C22 C21 N1 C3 -82.9(16)
C22 C21 N1 C19 78.4(15)
C20 C19 N1 C3 -102.6(18)
C20 C19 N1 C21 95.0(18)
O2 C16 O1 C15 162.4(11)
C13 C16 O1 C15 -19.2(15)
O4 C15 O1 C16 51.8(12)
C17 C15 O1 C16 -71.5(11)
C18 C15 O1 C16 163.2(9)
O3 C14 O4 C15 -165.0(9)
C13 C14 O4 C15 18.9(12)
O1 C15 O4 C14 -52.3(11)
C17 C15 O4 C14 72.1(11)
C18 C15 O4 C14 -165.8(9)
C6 C1 O6 C9 -3.0(14)
C2 C1 O6 C9 179.2(9)
O5 C9 O6 C1 178.8(9)
C8 C9 O6 C1 0.2(14)
